data_1560343
loop_
_publ_author_name
'Zhao, Shuai'
'Hao, Xue-Min'
'Liu, Jia-Lin'
'Wu, Lin-Wei'
'Wang, Hao'
'Wu, Yi-Bo'
'Yang, Dan'
'Guo, Wen-Li'

_publ_section_title
;
 Construction of Eu(III)- and Tb(III)-MOFs with photoluminescence for
 sensing small molecules based on furan-2,5-dicarboxylic acid
;
_journal_name_full 'Journal of Solid State Chemistry'
_journal_page_first 76
_journal_page_last 81
_journal_paper_doi 10.1016/j.jssc.2017.07.039
_journal_volume 255
_journal_year 2017
_chemical_formula_moiety 'C28 H14 K2 N5 O29 Tb3'
_chemical_formula_sum 'C28 H14 K2 N5 O29 Tb3'
_chemical_formula_weight 1439.40
_space_group_IT_number 15
_space_group_name_Hall '-C 2yc'
_space_group_name_H-M_alt 'C 1 2/c 1'
_symmetry_cell_setting monoclinic
_symmetry_space_group_name_H-M 'C 1 2/c 1'
_atom_sites_solution_hydrogens geom
_atom_sites_solution_primary direct
_atom_sites_solution_secondary difmap
_cell_angle_alpha 90.00
_cell_angle_beta 112.17(3)
_cell_angle_gamma 90.00
_cell_formula_units_Z 4
_cell_length_a 25.742(5)
_cell_length_b 10.604(2)
_cell_length_c 16.205(3)
_cell_measurement_reflns_used 15743
_cell_measurement_temperature 296(2)
_cell_measurement_theta_max 28.6
_cell_measurement_theta_min 1.7
_cell_volume 4096.4(16)
_computing_structure_refinement 'SHELXL-97 (Sheldrick, 1997)'
_computing_structure_solution 'SHELXS-97 (Sheldrick, 1990)'
_diffrn_ambient_temperature 296(2)
_diffrn_measured_fraction_theta_full 0.992
_diffrn_measured_fraction_theta_max 0.992
_diffrn_measurement_device_type 'Bruker-AXS SMART APEX2 CCD diffractometer'
_diffrn_radiation_monochromator graphite
_diffrn_radiation_source 'fine-focus sealed tube'
_diffrn_radiation_type MoK\a
_diffrn_radiation_wavelength 0.71073
_diffrn_reflns_av_R_equivalents 0.0537
_diffrn_reflns_av_sigmaI/netI 0.0555
_diffrn_reflns_limit_h_max 34
_diffrn_reflns_limit_h_min -25
_diffrn_reflns_limit_k_max 14
_diffrn_reflns_limit_k_min -14
_diffrn_reflns_limit_l_max 21
_diffrn_reflns_limit_l_min -21
_diffrn_reflns_number 15354
_diffrn_reflns_theta_full 28.56
_diffrn_reflns_theta_max 28.56
_diffrn_reflns_theta_min 1.71
_exptl_absorpt_coefficient_mu 5.436
_exptl_absorpt_correction_T_max 0.3678
_exptl_absorpt_correction_T_min 0.3553
_exptl_absorpt_correction_type multi-scan
_exptl_crystal_colour colorless
_exptl_crystal_density_diffrn 2.334
_exptl_crystal_density_method 'not measured'
_exptl_crystal_description block
_exptl_crystal_F_000 2728
_exptl_crystal_size_max 0.24
_exptl_crystal_size_mid 0.23
_exptl_crystal_size_min 0.23
_refine_diff_density_max 2.986
_refine_diff_density_min -1.814
_refine_diff_density_rms 0.210
_refine_ls_extinction_method none
_refine_ls_goodness_of_fit_ref 1.033
_refine_ls_hydrogen_treatment mixed
_refine_ls_matrix_type full
_refine_ls_number_parameters 305
_refine_ls_number_reflns 5174
_refine_ls_number_restraints 0
_refine_ls_restrained_S_all 1.033
_refine_ls_R_factor_all 0.0519
_refine_ls_R_factor_gt 0.0386
_refine_ls_shift/su_max 0.002
_refine_ls_shift/su_mean 0.000
_refine_ls_structure_factor_coef Fsqd
_refine_ls_weighting_details 'calc w=1/[\s^2^(Fo^2^)+(0.0471P)^2^+35.2257P] where P=(Fo^2^+2Fc^2^)/3'
_refine_ls_weighting_scheme calc
_refine_ls_wR_factor_gt 0.0975
_refine_ls_wR_factor_ref 0.1054
_reflns_number_gt 4207
_reflns_number_total 5174
_reflns_threshold_expression >2sigma(I)
_cod_data_source_file mmc1.cif
_cod_data_source_block 2
_cod_original_cell_volume 4096.5(13)
_cod_original_sg_symbol_H-M C2/c
_cod_database_code 1560343

loop_
_symmetry_equiv_pos_as_xyz
'x, y, z'
'-x, y, -z+1/2'
'x+1/2, y+1/2, z'
'-x+1/2, y+1/2, -z+1/2'
'-x, -y, -z'
'x, -y, z-1/2'
'-x+1/2, -y+1/2, -z'
'x+1/2, -y+1/2, z-1/2'

loop_
_atom_site_label
_atom_site_type_symbol
_atom_site_fract_x
_atom_site_fract_y
_atom_site_fract_z
_atom_site_U_iso_or_equiv
_atom_site_adp_type
_atom_site_occupancy
_atom_site_symmetry_multiplicity
_atom_site_calc_flag
_atom_site_refinement_flags
_atom_site_disorder_assembly
_atom_site_disorder_group
O5 O 0.9861(2) 0.7435(5) 1.1039(3) 0.0295(11) Uani 1 1 d . . .
Tb1 Tb 1.0000 0.21932(4) 0.7500 0.01603(10) Uani 1 2 d S . .
Tb2 Tb 0.838863(12) 0.32639(3) 0.613763(18) 0.01747(9) Uani 1 1 d . . .
K1 K 0.7161(2) 0.0466(7) 0.7034(4) 0.182(3) Uani 1 1 d . . .
O6 O 0.90659(19) 0.1631(4) 0.7306(3) 0.0245(10) Uani 1 1 d . . .
O8 O 0.82423(18) 0.0166(4) 0.8382(3) 0.0250(10) Uani 1 1 d . . .
O7 O 0.81596(19) 0.1635(5) 0.6994(3) 0.0263(10) Uani 1 1 d . . .
O3 O 0.92349(17) 0.5677(4) 0.9047(3) 0.0216(9) Uani 1 1 d . . .
O4 O 0.8994(2) 0.6668(5) 1.0394(3) 0.0318(11) Uani 1 1 d . . .
O11 O 0.7940(2) 0.4516(5) 0.4772(3) 0.0381(12) Uani 1 1 d . . .
O10 O 0.74726(19) -0.1056(5) 0.8815(3) 0.0287(11) Uani 1 1 d . . .
O12 O 0.8506(3) 0.5530(5) 0.5896(4) 0.0446(14) Uani 1 1 d . . .
O14 O 0.9843(2) 0.0130(5) 0.6781(3) 0.0337(11) Uani 1 1 d . . .
C1 C 0.9153(3) 0.4472(6) 0.7738(4) 0.0190(11) Uani 1 1 d . . .
O1 O 0.86528(19) 0.4234(5) 0.7598(3) 0.0297(11) Uani 1 1 d . . .
O2 O 0.93946(18) 0.4009(4) 0.7252(3) 0.0210(9) Uani 1 1 d . . .
C4 C 1.0084(3) 0.6546(7) 0.9481(5) 0.0278(14) Uani 1 1 d . . .
H4 H 1.0402 0.7011 0.9805 0.033 Uiso 1 1 calc R . .
C8 C 0.8722(3) 0.0630(6) 0.8315(4) 0.0226(12) Uani 1 1 d . . .
O15 O 1.0000 -0.1636(8) 0.7500 0.102(5) Uani 1 2 d S . .
C9 C 0.9172(3) 0.0347(7) 0.9058(5) 0.0299(15) Uani 1 1 d . . .
H9 H 0.9544 0.0563 0.9174 0.036 Uiso 1 1 calc R . .
N1 N 0.8219(3) 0.5500(6) 0.5078(5) 0.0432(17) Uani 1 1 d . . .
O9 O 0.8103(2) -0.1657(4) 1.0124(3) 0.0270(10) Uani 1 1 d . . .
C5 C 0.9620(3) 0.6415(6) 0.9667(4) 0.0219(12) Uani 1 1 d . . .
C2 C 0.9480(3) 0.5317(6) 0.8469(4) 0.0216(12) Uani 1 1 d . . .
C6 C 0.9482(3) 0.6862(6) 1.0425(4) 0.0218(12) Uani 1 1 d . . .
C11 C 0.8404(3) -0.0435(6) 0.9183(4) 0.0232(13) Uani 1 1 d . . .
C3 C 0.9995(3) 0.5841(6) 0.8701(4) 0.0251(13) Uani 1 1 d . . .
H3 H 1.0240 0.5754 0.8406 0.030 Uiso 1 1 calc R . .
C10 C 0.8970(3) -0.0342(7) 0.9628(5) 0.0305(15) Uani 1 1 d . . .
H10 H 0.9180 -0.0664 1.0189 0.037 Uiso 1 1 calc R . .
O13 O 0.8204(5) 0.6400(7) 0.4586(5) 0.089(3) Uani 1 1 d . . .
C7 C 0.8644(3) 0.1336(6) 0.7498(4) 0.0219(12) Uani 1 1 d . . .
C12 C 0.7963(3) -0.1104(6) 0.9395(4) 0.0214(12) Uani 1 1 d . . .
N2 N 1.0000 -0.0501(8) 0.7500 0.042(2) Uani 1 2 d S . .
N3 N 0.6738(10) 0.2692(14) 0.7617(13) 0.177(10) Uani 1 1 d . . .
C13 C 0.6621(8) 0.3106(12) 0.8159(12) 0.098(5) Uani 1 1 d . . .
C14 C 0.6501(7) 0.3675(14) 0.8877(9) 0.093(5) Uani 1 1 d . . .
H14A H 0.6433 0.4560 0.8763 0.140 Uiso 1 1 calc R . .
H14B H 0.6815 0.3559 0.9428 0.140 Uiso 1 1 calc R . .
H14C H 0.6175 0.3285 0.8918 0.140 Uiso 1 1 calc R . .

loop_
_atom_site_aniso_label
_atom_site_aniso_U_11
_atom_site_aniso_U_22
_atom_site_aniso_U_33
_atom_site_aniso_U_23
_atom_site_aniso_U_13
_atom_site_aniso_U_12
O5 0.040(3) 0.028(3) 0.022(2) -0.0020(19) 0.014(2) -0.003(2)
Tb1 0.01522(19) 0.0194(2) 0.01436(19) 0.000 0.00662(14) 0.000
Tb2 0.01698(15) 0.02086(16) 0.01563(15) -0.00151(10) 0.00735(10) 0.00004(10)
K1 0.134(4) 0.270(7) 0.132(4) 0.004(5) 0.040(3) -0.053(5)
O6 0.021(2) 0.027(2) 0.027(2) 0.0034(19) 0.0119(19) -0.0044(18)
O8 0.019(2) 0.031(3) 0.025(2) 0.0084(19) 0.0083(18) -0.0044(18)
O7 0.020(2) 0.034(3) 0.023(2) 0.0067(19) 0.0061(18) -0.0015(18)
O3 0.019(2) 0.031(2) 0.017(2) -0.0061(18) 0.0094(16) -0.0025(18)
O4 0.030(3) 0.044(3) 0.027(3) 0.002(2) 0.017(2) 0.006(2)
O11 0.039(3) 0.044(3) 0.030(3) 0.007(2) 0.010(2) -0.001(2)
O10 0.019(2) 0.041(3) 0.025(2) 0.006(2) 0.0074(18) -0.0056(19)
O12 0.063(4) 0.030(3) 0.037(3) 0.003(2) 0.015(3) -0.001(3)
O14 0.045(3) 0.029(3) 0.027(3) -0.004(2) 0.013(2) -0.002(2)
C1 0.023(3) 0.020(3) 0.013(3) 0.000(2) 0.005(2) 0.000(2)
O1 0.019(2) 0.039(3) 0.031(3) -0.011(2) 0.0087(19) -0.002(2)
O2 0.028(2) 0.024(2) 0.016(2) -0.0012(16) 0.0134(17) 0.0000(17)
C4 0.028(3) 0.032(4) 0.027(3) -0.008(3) 0.014(3) -0.007(3)
C8 0.018(3) 0.026(3) 0.024(3) 0.007(3) 0.008(2) -0.001(2)
O15 0.203(16) 0.014(5) 0.078(9) 0.000 0.039(9) 0.000
C9 0.016(3) 0.038(4) 0.034(4) 0.008(3) 0.008(3) -0.005(3)
N1 0.059(5) 0.030(4) 0.036(4) 0.010(3) 0.012(3) 0.006(3)
O9 0.030(3) 0.029(3) 0.025(2) 0.0111(19) 0.014(2) 0.0026(19)
C5 0.021(3) 0.023(3) 0.022(3) -0.003(2) 0.008(2) 0.000(2)
C2 0.026(3) 0.022(3) 0.018(3) -0.003(2) 0.010(2) 0.001(2)
C6 0.028(3) 0.020(3) 0.018(3) 0.002(2) 0.010(2) 0.005(2)
C11 0.020(3) 0.025(3) 0.025(3) 0.007(3) 0.009(2) -0.002(2)
C3 0.028(3) 0.028(4) 0.025(3) -0.003(3) 0.016(3) -0.002(3)
C10 0.029(4) 0.036(4) 0.024(3) 0.010(3) 0.008(3) -0.004(3)
O13 0.151(9) 0.050(5) 0.054(5) 0.019(4) 0.025(5) -0.013(5)
C7 0.018(3) 0.024(3) 0.026(3) -0.002(3) 0.010(2) -0.003(2)
C12 0.020(3) 0.024(3) 0.025(3) 0.004(2) 0.014(2) -0.001(2)
N2 0.056(6) 0.017(4) 0.054(6) 0.000 0.023(5) 0.000
N3 0.36(3) 0.086(10) 0.177(18) 0.025(11) 0.20(2) 0.032(14)
C13 0.155(16) 0.049(7) 0.102(12) 0.016(7) 0.064(12) 0.010(8)
C14 0.138(14) 0.067(8) 0.085(10) 0.003(7) 0.055(10) 0.023(9)

loop_
_atom_type_symbol
_atom_type_description
_atom_type_scat_dispersion_real
_atom_type_scat_dispersion_imag
_atom_type_scat_source
C C 0.0033 0.0016 'International Tables Vol C Tables 4.2.6.8 and 6.1.1.4'
H H 0.0000 0.0000 'International Tables Vol C Tables 4.2.6.8 and 6.1.1.4'
Tb Tb -0.1723 4.1537 'International Tables Vol C Tables 4.2.6.8 and 6.1.1.4'
K K 0.2009 0.2494 'International Tables Vol C Tables 4.2.6.8 and 6.1.1.4'
O O 0.0106 0.0060 'International Tables Vol C Tables 4.2.6.8 and 6.1.1.4'
N N 0.0061 0.0033 'International Tables Vol C Tables 4.2.6.8 and 6.1.1.4'

loop_
_geom_angle_atom_site_label_1
_geom_angle_atom_site_label_2
_geom_angle_atom_site_label_3
_geom_angle
_geom_angle_site_symmetry_1
_geom_angle_site_symmetry_3
C6 O5 Tb1 132.4(4) . 5_767
O5 Tb1 O5 160.2(2) 5_767 6_565
O5 Tb1 O6 86.33(17) 5_767 .
O5 Tb1 O6 98.64(17) 6_565 .
O5 Tb1 O6 98.64(17) 5_767 2_756
O5 Tb1 O6 86.33(17) 6_565 2_756
O6 Tb1 O6 151.0(2) . 2_756
O5 Tb1 O2 81.44(16) 5_767 2_756
O5 Tb1 O2 82.75(16) 6_565 2_756
O6 Tb1 O2 141.11(15) . 2_756
O6 Tb1 O2 67.73(15) 2_756 2_756
O5 Tb1 O2 82.75(16) 5_767 .
O5 Tb1 O2 81.44(16) 6_565 .
O6 Tb1 O2 67.73(15) . .
O6 Tb1 O2 141.11(15) 2_756 .
O2 Tb1 O2 74.2(2) 2_756 .
O5 Tb1 O14 125.55(17) 5_767 .
O5 Tb1 O14 74.19(17) 6_565 .
O6 Tb1 O14 74.65(17) . .
O6 Tb1 O14 79.40(17) 2_756 .
O2 Tb1 O14 140.82(16) 2_756 .
O2 Tb1 O14 130.96(17) . .
O5 Tb1 O14 74.19(17) 5_767 2_756
O5 Tb1 O14 125.55(17) 6_565 2_756
O6 Tb1 O14 79.40(17) . 2_756
O6 Tb1 O14 74.65(17) 2_756 2_756
O2 Tb1 O14 130.96(17) 2_756 2_756
O2 Tb1 O14 140.82(16) . 2_756
O14 Tb1 O14 52.6(2) . 2_756
O5 Tb1 N2 99.92(12) 5_767 .
O5 Tb1 N2 99.92(12) 6_565 .
O6 Tb1 N2 75.51(11) . .
O6 Tb1 N2 75.51(11) 2_756 .
O2 Tb1 N2 142.92(10) 2_756 .
O2 Tb1 N2 142.92(10) . .
O14 Tb1 N2 26.28(12) . .
O14 Tb1 N2 26.28(12) 2_756 .
O9 Tb2 O4 75.23(17) 6 6_565
O9 Tb2 O10 101.53(17) 6 4_656
O4 Tb2 O10 146.84(18) 6_565 4_656
O9 Tb2 O7 78.38(17) 6 .
O4 Tb2 O7 132.90(18) 6_565 .
O10 Tb2 O7 76.39(17) 4_656 .
O9 Tb2 O1 155.61(18) 6 .
O4 Tb2 O1 120.01(17) 6_565 .
O10 Tb2 O1 76.12(16) 4_656 .
O7 Tb2 O1 77.49(17) . .
O9 Tb2 O11 80.88(19) 6 .
O4 Tb2 O11 72.15(18) 6_565 .
O10 Tb2 O11 74.74(18) 4_656 .
O7 Tb2 O11 139.98(17) . .
O1 Tb2 O11 120.72(19) . .
O9 Tb2 O12 129.49(18) 6 .
O4 Tb2 O12 74.9(2) 6_565 .
O10 Tb2 O12 83.1(2) 4_656 .
O7 Tb2 O12 148.68(18) . .
O1 Tb2 O12 74.73(18) . .
O11 Tb2 O12 51.49(19) . .
O9 Tb2 O2 132.55(15) 6 .
O4 Tb2 O2 70.60(15) 6_565 .
O10 Tb2 O2 124.99(14) 4_656 .
O7 Tb2 O2 102.00(14) . .
O1 Tb2 O2 50.91(13) . .
O11 Tb2 O2 117.18(16) . .
O12 Tb2 O2 70.90(17) . .
O9 Tb2 O6 88.46(17) 6 .
O4 Tb2 O6 90.08(16) 6_565 .
O10 Tb2 O6 123.03(16) 4_656 .
O7 Tb2 O6 50.72(14) . .
O1 Tb2 O6 73.51(16) . .
O11 Tb2 O6 161.08(16) . .
O12 Tb2 O6 131.05(18) . .
O2 Tb2 O6 60.18(14) . .
O9 Tb2 N1 104.6(2) 6 .
O4 Tb2 N1 68.9(2) 6_565 .
O10 Tb2 N1 80.4(2) 4_656 .
O7 Tb2 N1 156.74(19) . .
O1 Tb2 N1 99.01(19) . .
O11 Tb2 N1 25.96(19) . .
O12 Tb2 N1 25.8(2) . .
O2 Tb2 N1 92.88(18) . .
O6 Tb2 N1 150.83(18) . .
O9 Tb2 C7 86.53(18) 6 .
O4 Tb2 C7 114.61(18) 6_565 .
O10 Tb2 C7 97.88(17) 4_656 .
O7 Tb2 C7 25.16(16) . .
O1 Tb2 C7 70.00(18) . .
O11 Tb2 C7 163.70(18) . .
O12 Tb2 C7 143.27(19) . .
O2 Tb2 C7 79.03(15) . .
O6 Tb2 C7 26.14(15) . .
N1 Tb2 C7 168.9(2) . .
O9 Tb2 C1 153.93(17) 6 .
O4 Tb2 C1 95.12(17) 6_565 .
O10 Tb2 C1 99.49(17) 4_656 .
O7 Tb2 C1 91.86(16) . .
O1 Tb2 C1 25.16(15) . .
O11 Tb2 C1 119.74(18) . .
O12 Tb2 C1 68.26(18) . .
O2 Tb2 C1 26.01(15) . .
O6 Tb2 C1 67.08(16) . .
N1 Tb2 C1 93.96(19) . .
C7 Tb2 C1 75.42(17) . .
O1 K1 O8 113.0(2) 4_646 .
O1 K1 O11 116.8(2) 4_646 7_656
O8 K1 O11 118.5(3) . 7_656
O1 K1 O7 168.8(3) 4_646 .
O8 K1 O7 55.92(16) . .
O11 K1 O7 73.1(2) 7_656 .
O1 K1 N3 84.5(4) 4_646 .
O8 K1 N3 102.7(5) . .
O11 K1 N3 115.5(4) 7_656 .
O7 K1 N3 96.0(5) . .
O1 K1 O13 82.4(3) 4_646 7_656
O8 K1 O13 118.1(3) . 7_656
O11 K1 O13 42.2(2) 7_656 7_656
O7 K1 O13 104.0(3) . 7_656
N3 K1 O13 139.1(6) . 7_656
O1 K1 O10 60.10(17) 4_646 .
O8 K1 O10 52.91(16) . .
O11 K1 O10 147.6(3) 7_656 .
O7 K1 O10 108.8(2) . .
N3 K1 O10 96.7(4) . .
O13 K1 O10 109.7(3) 7_656 .
O1 K1 N1 97.2(2) 4_646 7_656
O8 K1 N1 125.2(3) . 7_656
O11 K1 N1 21.54(17) 7_656 7_656
O7 K1 N1 91.6(2) . 7_656
N3 K1 N1 125.6(5) . 7_656
O13 K1 N1 21.65(17) 7_656 7_656
O10 K1 N1 131.2(3) . 7_656
O1 K1 O3 52.08(15) 4_646 4_646
O8 K1 O3 162.9(2) . 4_646
O11 K1 O3 78.36(19) 7_656 4_646
O7 K1 O3 138.5(3) . 4_646
N3 K1 O3 69.9(5) . 4_646
O13 K1 O3 71.5(2) 7_656 4_646
O10 K1 O3 111.49(19) . 4_646
N1 K1 O3 69.18(19) 7_656 4_646
O1 K1 Tb2 29.31(12) 4_646 4_646
O8 K1 Tb2 83.87(16) . 4_646
O11 K1 Tb2 140.3(2) 7_656 4_646
O7 K1 Tb2 139.5(2) . 4_646
N3 K1 Tb2 87.5(3) . 4_646
O13 K1 Tb2 99.1(2) 7_656 4_646
O10 K1 Tb2 31.06(10) . 4_646
N1 K1 Tb2 118.8(2) 7_656 4_646
O3 K1 Tb2 80.47(13) 4_646 4_646
C7 O6 Tb1 160.0(4) . .
C7 O6 Tb2 86.8(4) . .
Tb1 O6 Tb2 106.75(16) . .
C11 O8 C8 106.4(5) . .
C11 O8 K1 130.2(4) . .
C8 O8 K1 123.4(4) . .
C7 O7 Tb2 99.1(4) . .
C7 O7 K1 123.8(4) . .
Tb2 O7 K1 137.1(2) . .
C5 O3 C2 105.7(5) . .
C5 O3 K1 139.6(4) . 4_656
C2 O3 K1 107.6(4) . 4_656
C6 O4 Tb2 147.1(5) . 6_566
N1 O11 Tb2 95.0(4) . .
N1 O11 K1 102.6(5) . 7_656
Tb2 O11 K1 139.4(3) . 7_656
C12 O10 Tb2 130.8(4) . 4_646
C12 O10 K1 123.0(4) . .
Tb2 O10 K1 105.66(19) 4_646 .
N1 O12 Tb2 94.9(5) . .
N2 O14 Tb1 95.5(4) . .
O1 C1 O2 121.5(6) . .
O1 C1 C2 120.5(5) . .
O2 C1 C2 118.0(5) . .
O1 C1 Tb2 56.0(3) . .
O2 C1 Tb2 66.4(3) . .
C2 C1 Tb2 168.5(4) . .
C1 O1 Tb2 98.8(4) . .
C1 O1 K1 133.8(4) . 4_656
Tb2 O1 K1 117.5(2) . 4_656
C1 O2 Tb1 129.8(4) . .
C1 O2 Tb2 87.5(4) . .
Tb1 O2 Tb2 106.16(16) . .
C5 C4 C3 106.8(6) . .
C5 C4 H4 126.6 . .
C3 C4 H4 126.6 . .
C9 C8 O8 110.3(5) . .
C9 C8 C7 134.0(6) . .
O8 C8 C7 115.7(5) . .
C8 C9 C10 106.8(6) . .
C8 C9 H9 126.6 . .
C10 C9 H9 126.6 . .
O13 N1 O12 121.9(8) . .
O13 N1 O11 120.8(8) . .
O12 N1 O11 117.4(6) . .
O13 N1 Tb2 171.1(7) . .
O12 N1 Tb2 59.3(4) . .
O11 N1 Tb2 59.0(4) . .
O13 N1 K1 69.5(5) . 7_656
O12 N1 K1 156.9(6) . 7_656
O11 N1 K1 55.9(4) . 7_656
Tb2 N1 K1 106.2(2) . 7_656
C12 O9 Tb2 158.8(5) . 6_556
C4 C5 O3 110.8(5) . .
C4 C5 C6 131.7(6) . .
O3 C5 C6 117.4(5) . .
C3 C2 O3 110.6(5) . .
C3 C2 C1 132.6(6) . .
O3 C2 C1 116.8(5) . .
O4 C6 O5 125.2(6) . .
O4 C6 C5 117.8(6) . .
O5 C6 C5 117.0(6) . .
C10 C11 O8 110.6(5) . .
C10 C11 C12 132.1(6) . .
O8 C11 C12 117.2(5) . .
C2 C3 C4 106.1(5) . .
C2 C3 H3 127.0 . .
C4 C3 H3 127.0 . .
C11 C10 C9 105.9(6) . .
C11 C10 H10 127.1 . .
C9 C10 H10 127.1 . .
N1 O13 K1 88.9(6) . 7_656
O7 C7 O6 120.7(6) . .
O7 C7 C8 118.9(5) . .
O6 C7 C8 120.4(6) . .
O7 C7 Tb2 55.8(3) . .
O6 C7 Tb2 67.1(3) . .
C8 C7 Tb2 164.1(5) . .
O9 C12 O10 125.3(6) . .
O9 C12 C11 118.1(6) . .
O10 C12 C11 116.6(6) . .
O15 N2 O14 121.8(4) . 2_756
O15 N2 O14 121.8(4) . .
O14 N2 O14 116.4(8) 2_756 .
O15 N2 Tb1 180.000(2) . .
O14 N2 Tb1 58.2(4) 2_756 .
O14 N2 Tb1 58.2(4) . .
C13 N3 K1 145.0(13) . .
N3 C13 C14 177(2) . .
C13 C14 H14A 109.5 . .
C13 C14 H14B 109.5 . .
H14A C14 H14B 109.5 . .
C13 C14 H14C 109.5 . .
H14A C14 H14C 109.5 . .
H14B C14 H14C 109.5 . .

loop_
_geom_bond_atom_site_label_1
_geom_bond_atom_site_label_2
_geom_bond_distance
_geom_bond_site_symmetry_2
O5 C6 1.257(8) .
O5 Tb1 2.291(5) 5_767
Tb1 O5 2.291(5) 5_767
Tb1 O5 2.291(5) 6_565
Tb1 O6 2.380(4) .
Tb1 O6 2.380(4) 2_756
Tb1 O2 2.414(4) 2_756
Tb1 O2 2.414(4) .
Tb1 O14 2.440(5) .
Tb1 O14 2.440(5) 2_756
Tb1 N2 2.857(9) .
Tb2 O9 2.287(5) 6
Tb2 O4 2.302(5) 6_565
Tb2 O10 2.360(4) 4_656
Tb2 O7 2.423(5) .
Tb2 O1 2.431(5) .
Tb2 O11 2.463(5) .
Tb2 O12 2.471(6) .
Tb2 O2 2.658(5) .
Tb2 O6 2.670(5) .
Tb2 N1 2.863(7) .
Tb2 C7 2.894(7) .
Tb2 C1 2.897(6) .
K1 O1 2.719(7) 4_646
K1 O8 2.835(7) .
K1 O11 2.837(8) 7_656
K1 O7 2.877(7) .
K1 N3 2.903(17) .
K1 O13 3.134(11) 7_656
K1 O10 3.136(8) .
K1 N1 3.345(9) 7_656
K1 O3 3.358(7) 4_646
K1 Tb2 4.404(6) 4_646
O6 C7 1.277(7) .
O8 C11 1.363(7) .
O8 C8 1.370(7) .
O7 C7 1.246(8) .
O3 C5 1.361(8) .
O3 C2 1.366(7) .
O3 K1 3.358(7) 4_656
O4 C6 1.254(8) .
O4 Tb2 2.302(5) 6_566
O11 N1 1.258(9) .
O11 K1 2.837(8) 7_656
O10 C12 1.259(8) .
O10 Tb2 2.360(4) 4_646
O12 N1 1.251(9) .
O14 N2 1.271(7) .
C1 O1 1.246(7) .
C1 O2 1.272(7) .
C1 C2 1.470(8) .
O1 K1 2.719(7) 4_656
C4 C5 1.344(9) .
C4 C3 1.411(9) .
C4 H4 0.9300 .
C8 C9 1.353(9) .
C8 C7 1.468(9) .
O15 N2 1.203(12) .
C9 C10 1.423(9) .
C9 H9 0.9300 .
N1 O13 1.234(9) .
N1 K1 3.345(9) 7_656
O9 C12 1.244(8) .
O9 Tb2 2.287(4) 6_556
C5 C6 1.479(8) .
C2 C3 1.353(9) .
C11 C10 1.362(9) .
C11 C12 1.486(8) .
C3 H3 0.9300 .
C10 H10 0.9300 .
O13 K1 3.134(11) 7_656
N2 O14 1.271(7) 2_756
N3 C13 1.121(19) .
C13 C14 1.443(19) .
C14 H14A 0.9600 .
C14 H14B 0.9600 .
C14 H14C 0.9600 .

loop_
_geom_torsion_atom_site_label_1
_geom_torsion_atom_site_label_2
_geom_torsion_atom_site_label_3
_geom_torsion_atom_site_label_4
_geom_torsion
_geom_torsion_site_symmetry_1
_geom_torsion_site_symmetry_2
_geom_torsion_site_symmetry_3
_geom_torsion_site_symmetry_4
O5 Tb1 O6 C7 -13.1(13) 5_767 . . .
O5 Tb1 O6 C7 -173.7(13) 6_565 . . .
O6 Tb1 O6 C7 88.2(13) 2_756 . . .
O2 Tb1 O6 C7 -84.6(13) 2_756 . . .
O2 Tb1 O6 C7 -96.7(13) . . . .
O14 Tb1 O6 C7 115.4(13) . . . .
O14 Tb1 O6 C7 61.5(13) 2_756 . . .
N2 Tb1 O6 C7 88.2(13) . . . .
O5 Tb1 O6 Tb2 117.76(19) 5_767 . . .
O5 Tb1 O6 Tb2 -42.9(2) 6_565 . . .
O6 Tb1 O6 Tb2 -141.00(16) 2_756 . . .
O2 Tb1 O6 Tb2 46.2(3) 2_756 . . .
O2 Tb1 O6 Tb2 34.10(15) . . . .
O14 Tb1 O6 Tb2 -113.8(2) . . . .
O14 Tb1 O6 Tb2 -167.6(2) 2_756 . . .
N2 Tb1 O6 Tb2 -141.00(16) . . . .
O9 Tb2 O6 C7 -85.3(4) 6 . . .
O4 Tb2 O6 C7 -160.5(4) 6_565 . . .
O10 Tb2 O6 C7 17.5(4) 4_656 . . .
O7 Tb2 O6 C7 -9.1(4) . . . .
O1 Tb2 O6 C7 78.1(4) . . . .
O11 Tb2 O6 C7 -140.7(5) . . . .
O12 Tb2 O6 C7 129.6(4) . . . .
O2 Tb2 O6 C7 132.1(4) . . . .
N1 Tb2 O6 C7 156.8(4) . . . .
C1 Tb2 O6 C7 104.0(4) . . . .
O9 Tb2 O6 Tb1 109.78(19) 6 . . .
O4 Tb2 O6 Tb1 34.55(19) 6_565 . . .
O10 Tb2 O6 Tb1 -147.46(17) 4_656 . . .
O7 Tb2 O6 Tb1 -174.0(3) . . . .
O1 Tb2 O6 Tb1 -86.86(19) . . . .
O11 Tb2 O6 Tb1 54.3(6) . . . .
O12 Tb2 O6 Tb1 -35.3(3) . . . .
O2 Tb2 O6 Tb1 -32.89(14) . . . .
N1 Tb2 O6 Tb1 -8.1(4) . . . .
C7 Tb2 O6 Tb1 -164.9(5) . . . .
C1 Tb2 O6 Tb1 -60.97(19) . . . .
O1 K1 O8 C11 -3.6(7) 4_646 . . .
O11 K1 O8 C11 -145.6(5) 7_656 . . .
O7 K1 O8 C11 174.5(6) . . . .
N3 K1 O8 C11 85.8(6) . . . .
O13 K1 O8 C11 -97.3(6) 7_656 . . .
O10 K1 O8 C11 -3.0(5) . . . .
N1 K1 O8 C11 -121.4(6) 7_656 . . .
O3 K1 O8 C11 23.4(13) 4_646 . . .
Tb2 K1 O8 C11 -0.3(6) 4_646 . . .
O1 K1 O8 C8 175.6(5) 4_646 . . .
O11 K1 O8 C8 33.6(6) 7_656 . . .
O7 K1 O8 C8 -6.4(5) . . . .
N3 K1 O8 C8 -95.1(6) . . . .
O13 K1 O8 C8 81.8(5) 7_656 . . .
O10 K1 O8 C8 176.2(5) . . . .
N1 K1 O8 C8 57.7(6) 7_656 . . .
O3 K1 O8 C8 -157.5(10) 4_646 . . .
Tb2 K1 O8 C8 178.9(5) 4_646 . . .
O9 Tb2 O7 C7 107.0(4) 6 . . .
O4 Tb2 O7 C7 50.1(5) 6_565 . . .
O10 Tb2 O7 C7 -147.9(4) 4_656 . . .
O1 Tb2 O7 C7 -69.4(4) . . . .
O11 Tb2 O7 C7 167.3(4) . . . .
O12 Tb2 O7 C7 -97.3(5) . . . .
O2 Tb2 O7 C7 -24.4(4) . . . .
O6 Tb2 O7 C7 9.4(4) . . . .
N1 Tb2 O7 C7 -153.1(5) . . . .
C1 Tb2 O7 C7 -48.6(4) . . . .
O9 Tb2 O7 K1 -72.1(4) 6 . . .
O4 Tb2 O7 K1 -129.0(3) 6_565 . . .
O10 Tb2 O7 K1 33.0(3) 4_656 . . .
O1 Tb2 O7 K1 111.5(4) . . . .
O11 Tb2 O7 K1 -11.8(5) . . . .
O12 Tb2 O7 K1 83.6(5) . . . .
O2 Tb2 O7 K1 156.5(3) . . . .
O6 Tb2 O7 K1 -169.7(4) . . . .
N1 Tb2 O7 K1 27.8(7) . . . .
C7 Tb2 O7 K1 -179.1(6) . . . .
C1 Tb2 O7 K1 132.3(4) . . . .
O1 K1 O7 C7 22.2(19) 4_646 . . .
O8 K1 O7 C7 13.1(5) . . . .
O11 K1 O7 C7 -130.8(5) 7_656 . . .
N3 K1 O7 C7 114.4(7) . . . .
O13 K1 O7 C7 -101.7(5) 7_656 . . .
O10 K1 O7 C7 15.2(6) . . . .
N1 K1 O7 C7 -119.6(5) 7_656 . . .
O3 K1 O7 C7 -179.3(5) 4_646 . . .
Tb2 K1 O7 C7 21.1(7) 4_646 . . .
O1 K1 O7 Tb2 -158.9(15) 4_646 . . .
O8 K1 O7 Tb2 -168.0(4) . . . .
O11 K1 O7 Tb2 48.2(4) 7_656 . . .
N3 K1 O7 Tb2 -66.7(5) . . . .
O13 K1 O7 Tb2 77.3(4) 7_656 . . .
O10 K1 O7 Tb2 -165.9(3) . . . .
N1 K1 O7 Tb2 59.3(4) 7_656 . . .
O3 K1 O7 Tb2 -0.4(6) 4_646 . . .
Tb2 K1 O7 Tb2 -160.0(3) 4_646 . . .
O9 Tb2 O11 N1 -155.7(5) 6 . . .
O4 Tb2 O11 N1 -78.4(5) 6_565 . . .
O10 Tb2 O11 N1 99.6(5) 4_656 . . .
O7 Tb2 O11 N1 144.9(4) . . . .
O1 Tb2 O11 N1 36.5(5) . . . .
O12 Tb2 O11 N1 6.3(4) . . . .
O2 Tb2 O11 N1 -22.3(5) . . . .
O6 Tb2 O11 N1 -99.2(7) . . . .
C7 Tb2 O11 N1 164.4(6) . . . .
C1 Tb2 O11 N1 7.3(5) . . . .
O9 Tb2 O11 K1 -39.6(4) 6 . . 7_656
O4 Tb2 O11 K1 37.7(4) 6_565 . . 7_656
O10 Tb2 O11 K1 -144.3(4) 4_656 . . 7_656
O7 Tb2 O11 K1 -99.1(4) . . . 7_656
O1 Tb2 O11 K1 152.5(3) . . . 7_656
O12 Tb2 O11 K1 122.3(5) . . . 7_656
O2 Tb2 O11 K1 93.8(4) . . . 7_656
O6 Tb2 O11 K1 16.8(8) . . . 7_656
N1 Tb2 O11 K1 116.1(6) . . . 7_656
C7 Tb2 O11 K1 -79.6(7) . . . 7_656
C1 Tb2 O11 K1 123.3(4) . . . 7_656
O1 K1 O10 C12 -178.0(6) 4_646 . . .
O8 K1 O10 C12 2.7(5) . . . .
O11 K1 O10 C12 88.3(7) 7_656 . . .
O7 K1 O10 C12 0.4(6) . . . .
N3 K1 O10 C12 -98.3(7) . . . .
O13 K1 O10 C12 113.5(5) 7_656 . . .
N1 K1 O10 C12 110.1(6) 7_656 . . .
O3 K1 O10 C12 -169.3(5) 4_646 . . .
Tb2 K1 O10 C12 -172.1(6) 4_646 . . .
O1 K1 O10 Tb2 -5.9(2) 4_646 . . 4_646
O8 K1 O10 Tb2 174.8(3) . . . 4_646
O11 K1 O10 Tb2 -99.6(4) 7_656 . . 4_646
O7 K1 O10 Tb2 172.6(2) . . . 4_646
N3 K1 O10 Tb2 73.9(5) . . . 4_646
O13 K1 O10 Tb2 -74.3(3) 7_656 . . 4_646
N1 K1 O10 Tb2 -77.8(4) 7_656 . . 4_646
O3 K1 O10 Tb2 2.9(3) 4_646 . . 4_646
O9 Tb2 O12 N1 17.0(6) 6 . . .
O4 Tb2 O12 N1 72.7(5) 6_565 . . .
O10 Tb2 O12 N1 -82.3(5) 4_656 . . .
O7 Tb2 O12 N1 -131.4(5) . . . .
O1 Tb2 O12 N1 -159.7(5) . . . .
O11 Tb2 O12 N1 -6.3(4) . . . .
O2 Tb2 O12 N1 147.0(5) . . . .
O6 Tb2 O12 N1 149.2(4) . . . .
C7 Tb2 O12 N1 -176.2(4) . . . .
C1 Tb2 O12 N1 174.6(5) . . . .
O5 Tb1 O14 N2 -14.4(4) 5_767 . . .
O5 Tb1 O14 N2 167.9(3) 6_565 . . .
O6 Tb1 O14 N2 -88.3(3) . . . .
O6 Tb1 O14 N2 78.7(3) 2_756 . . .
O2 Tb1 O14 N2 111.6(3) 2_756 . . .
O2 Tb1 O14 N2 -128.9(2) . . . .
O14 Tb1 O14 N2 0.000(2) 2_756 . . .
O9 Tb2 C1 O1 -121.5(5) 6 . . .
O4 Tb2 C1 O1 172.0(4) 6_565 . . .
O10 Tb2 C1 O1 21.9(4) 4_656 . . .
O7 Tb2 C1 O1 -54.7(4) . . . .
O11 Tb2 C1 O1 99.6(4) . . . .
O12 Tb2 C1 O1 100.5(4) . . . .
O2 Tb2 C1 O1 -168.7(6) . . . .
O6 Tb2 C1 O1 -100.1(4) . . . .
N1 Tb2 C1 O1 102.8(4) . . . .
C7 Tb2 C1 O1 -73.9(4) . . . .
O9 Tb2 C1 O2 47.2(6) 6 . . .
O4 Tb2 C1 O2 -19.3(4) 6_565 . . .
O10 Tb2 C1 O2 -169.4(3) 4_656 . . .
O7 Tb2 C1 O2 114.1(3) . . . .
O1 Tb2 C1 O2 168.7(6) . . . .
O11 Tb2 C1 O2 -91.6(4) . . . .
O12 Tb2 C1 O2 -90.8(4) . . . .
O6 Tb2 C1 O2 68.6(3) . . . .
N1 Tb2 C1 O2 -88.5(4) . . . .
C7 Tb2 C1 O2 94.8(3) . . . .
O9 Tb2 C1 C2 162(2) 6 . . .
O4 Tb2 C1 C2 96(2) 6_565 . . .
O10 Tb2 C1 C2 -54(2) 4_656 . . .
O7 Tb2 C1 C2 -131(2) . . . .
O1 Tb2 C1 C2 -76(2) . . . .
O11 Tb2 C1 C2 24(2) . . . .
O12 Tb2 C1 C2 24(2) . . . .
O2 Tb2 C1 C2 115(2) . . . .
O6 Tb2 C1 C2 -176(2) . . . .
N1 Tb2 C1 C2 27(2) . . . .
C7 Tb2 C1 C2 -150(2) . . . .
O2 C1 O1 Tb2 -12.1(7) . . . .
C2 C1 O1 Tb2 167.0(5) . . . .
O2 C1 O1 K1 -154.8(5) . . . 4_656
C2 C1 O1 K1 24.3(9) . . . 4_656
Tb2 C1 O1 K1 -142.7(6) . . . 4_656
O9 Tb2 O1 C1 114.9(5) 6 . . .
O4 Tb2 O1 C1 -9.2(5) 6_565 . . .
O10 Tb2 O1 C1 -157.8(4) 4_656 . . .
O7 Tb2 O1 C1 123.4(4) . . . .
O11 Tb2 O1 C1 -95.3(4) . . . .
O12 Tb2 O1 C1 -71.2(4) . . . .
O2 Tb2 O1 C1 6.3(3) . . . .
O6 Tb2 O1 C1 71.0(4) . . . .
N1 Tb2 O1 C1 -80.0(4) . . . .
C7 Tb2 O1 C1 98.3(4) . . . .
O9 Tb2 O1 K1 -94.7(5) 6 . . 4_656
O4 Tb2 O1 K1 141.2(3) 6_565 . . 4_656
O10 Tb2 O1 K1 -7.4(3) 4_656 . . 4_656
O7 Tb2 O1 K1 -86.2(3) . . . 4_656
O11 Tb2 O1 K1 55.1(3) . . . 4_656
O12 Tb2 O1 K1 79.2(3) . . . 4_656
O2 Tb2 O1 K1 156.8(4) . . . 4_656
O6 Tb2 O1 K1 -138.6(3) . . . 4_656
N1 Tb2 O1 K1 70.4(3) . . . 4_656
C7 Tb2 O1 K1 -111.3(3) . . . 4_656
C1 Tb2 O1 K1 150.4(6) . . . 4_656
O1 C1 O2 Tb1 -98.1(7) . . . .
C2 C1 O2 Tb1 82.7(7) . . . .
Tb2 C1 O2 Tb1 -109.1(4) . . . .
O1 C1 O2 Tb2 11.0(6) . . . .
C2 C1 O2 Tb2 -168.2(5) . . . .
O5 Tb1 O2 C1 -22.6(5) 5_767 . . .
O5 Tb1 O2 C1 169.5(5) 6_565 . . .
O6 Tb1 O2 C1 66.4(5) . . . .
O6 Tb1 O2 C1 -117.4(5) 2_756 . . .
O2 Tb1 O2 C1 -105.7(5) 2_756 . . .
O14 Tb1 O2 C1 109.2(5) . . . .
O14 Tb1 O2 C1 31.2(6) 2_756 . . .
N2 Tb1 O2 C1 74.3(5) . . . .
O5 Tb1 O2 Tb2 -123.15(18) 5_767 . . .
O5 Tb1 O2 Tb2 68.89(17) 6_565 . . .
O6 Tb1 O2 Tb2 -34.16(15) . . . .
O6 Tb1 O2 Tb2 142.1(2) 2_756 . . .
O2 Tb1 O2 Tb2 153.7(2) 2_756 . . .
O14 Tb1 O2 Tb2 8.6(3) . . . .
O14 Tb1 O2 Tb2 -69.3(3) 2_756 . . .
N2 Tb1 O2 Tb2 -26.3(2) . . . .
O9 Tb2 O2 C1 -154.0(3) 6 . . .
O4 Tb2 O2 C1 159.6(4) 6_565 . . .
O10 Tb2 O2 C1 12.8(4) 4_656 . . .
O7 Tb2 O2 C1 -68.9(4) . . . .
O1 Tb2 O2 C1 -6.1(3) . . . .
O11 Tb2 O2 C1 102.7(4) . . . .
O12 Tb2 O2 C1 79.4(4) . . . .
O6 Tb2 O2 C1 -98.7(4) . . . .
N1 Tb2 O2 C1 93.1(4) . . . .
C7 Tb2 O2 C1 -79.2(4) . . . .
O9 Tb2 O2 Tb1 -23.1(3) 6 . . .
O4 Tb2 O2 Tb1 -69.48(18) 6_565 . . .
O10 Tb2 O2 Tb1 143.71(17) 4_656 . . .
O7 Tb2 O2 Tb1 62.05(18) . . . .
O1 Tb2 O2 Tb1 124.8(2) . . . .
O11 Tb2 O2 Tb1 -126.38(18) . . . .
O12 Tb2 O2 Tb1 -149.7(2) . . . .
O6 Tb2 O2 Tb1 32.26(14) . . . .
N1 Tb2 O2 Tb1 -135.94(19) . . . .
C7 Tb2 O2 Tb1 51.73(17) . . . .
C1 Tb2 O2 Tb1 130.9(4) . . . .
C11 O8 C8 C9 -0.9(8) . . . .
K1 O8 C8 C9 179.8(5) . . . .
C11 O8 C8 C7 -179.3(6) . . . .
K1 O8 C8 C7 1.4(8) . . . .
O8 C8 C9 C10 0.4(9) . . . .
C7 C8 C9 C10 178.3(7) . . . .
Tb2 O12 N1 O13 -169.7(9) . . . .
Tb2 O12 N1 O11 10.9(8) . . . .
Tb2 O12 N1 K1 -55.7(14) . . . 7_656
Tb2 O11 N1 O13 169.7(8) . . . .
K1 O11 N1 O13 26.4(10) 7_656 . . .
Tb2 O11 N1 O12 -11.0(8) . . . .
K1 O11 N1 O12 -154.2(6) 7_656 . . .
K1 O11 N1 Tb2 -143.2(4) 7_656 . . .
Tb2 O11 N1 K1 143.2(4) . . . 7_656
O9 Tb2 N1 O13 -66(4) 6 . . .
O4 Tb2 N1 O13 1(4) 6_565 . . .
O10 Tb2 N1 O13 -166(4) 4_656 . . .
O7 Tb2 N1 O13 -161(4) . . . .
O1 Tb2 N1 O13 120(4) . . . .
O11 Tb2 N1 O13 -91(4) . . . .
O12 Tb2 N1 O13 100(4) . . . .
O2 Tb2 N1 O13 69(4) . . . .
O6 Tb2 N1 O13 48(5) . . . .
C7 Tb2 N1 O13 112(4) . . . .
C1 Tb2 N1 O13 95(4) . . . .
O9 Tb2 N1 O12 -166.5(5) 6 . . .
O4 Tb2 N1 O12 -99.0(5) 6_565 . . .
O10 Tb2 N1 O12 94.0(5) 4_656 . . .
O7 Tb2 N1 O12 99.1(6) . . . .
O1 Tb2 N1 O12 19.8(5) . . . .
O11 Tb2 N1 O12 168.7(8) . . . .
O2 Tb2 N1 O12 -31.0(5) . . . .
O6 Tb2 N1 O12 -52.4(7) . . . .
C7 Tb2 N1 O12 11.8(13) . . . .
C1 Tb2 N1 O12 -5.0(5) . . . .
O9 Tb2 N1 O11 24.8(5) 6 . . .
O4 Tb2 N1 O11 92.4(5) 6_565 . . .
O10 Tb2 N1 O11 -74.7(5) 4_656 . . .
O7 Tb2 N1 O11 -69.6(7) . . . .
O1 Tb2 N1 O11 -148.9(4) . . . .
O12 Tb2 N1 O11 -168.7(8) . . . .
O2 Tb2 N1 O11 160.3(5) . . . .
O6 Tb2 N1 O11 138.9(4) . . . .
C7 Tb2 N1 O11 -156.9(8) . . . .
C1 Tb2 N1 O11 -173.7(5) . . . .
O9 Tb2 N1 K1 -6.2(3) 6 . . 7_656
O4 Tb2 N1 K1 61.3(2) 6_565 . . 7_656
O10 Tb2 N1 K1 -105.8(3) 4_656 . . 7_656
O7 Tb2 N1 K1 -100.7(5) . . . 7_656
O1 Tb2 N1 K1 -179.9(2) . . . 7_656
O11 Tb2 N1 K1 -31.1(4) . . . 7_656
O12 Tb2 N1 K1 160.2(6) . . . 7_656
O2 Tb2 N1 K1 129.2(2) . . . 7_656
O6 Tb2 N1 K1 107.9(4) . . . 7_656
C7 Tb2 N1 K1 172.0(9) . . . 7_656
C1 Tb2 N1 K1 155.2(2) . . . 7_656
C3 C4 C5 O3 -0.6(8) . . . .
C3 C4 C5 C6 175.6(7) . . . .
C2 O3 C5 C4 1.4(7) . . . .
K1 O3 C5 C4 -143.3(5) 4_656 . . .
C2 O3 C5 C6 -175.3(6) . . . .
K1 O3 C5 C6 40.0(9) 4_656 . . .
C5 O3 C2 C3 -1.8(7) . . . .
K1 O3 C2 C3 155.1(5) 4_656 . . .
C5 O3 C2 C1 178.3(5) . . . .
K1 O3 C2 C1 -24.8(6) 4_656 . . .
O1 C1 C2 C3 -171.2(7) . . . .
O2 C1 C2 C3 8.0(11) . . . .
Tb2 C1 C2 C3 -102(2) . . . .
O1 C1 C2 O3 8.7(9) . . . .
O2 C1 C2 O3 -172.2(5) . . . .
Tb2 C1 C2 O3 78(2) . . . .
Tb2 O4 C6 O5 -10.5(13) 6_566 . . .
Tb2 O4 C6 C5 171.3(6) 6_566 . . .
Tb1 O5 C6 O4 23.0(10) 5_767 . . .
Tb1 O5 C6 C5 -158.9(4) 5_767 . . .
C4 C5 C6 O4 175.4(7) . . . .
O3 C5 C6 O4 -8.7(9) . . . .
C4 C5 C6 O5 -2.9(11) . . . .
O3 C5 C6 O5 173.0(6) . . . .
C8 O8 C11 C10 1.1(8) . . . .
K1 O8 C11 C10 -179.7(5) . . . .
C8 O8 C11 C12 -176.0(6) . . . .
K1 O8 C11 C12 3.3(9) . . . .
O3 C2 C3 C4 1.4(8) . . . .
C1 C2 C3 C4 -178.7(7) . . . .
C5 C4 C3 C2 -0.5(8) . . . .
O8 C11 C10 C9 -0.9(8) . . . .
C12 C11 C10 C9 175.6(7) . . . .
C8 C9 C10 C11 0.3(9) . . . .
O12 N1 O13 K1 157.5(8) . . . 7_656
O11 N1 O13 K1 -23.2(9) . . . 7_656
Tb2 N1 O13 K1 62(4) . . . 7_656
Tb2 O7 C7 O6 -17.9(7) . . . .
K1 O7 C7 O6 161.4(5) . . . .
Tb2 O7 C7 C8 162.4(5) . . . .
K1 O7 C7 C8 -18.3(8) . . . .
K1 O7 C7 Tb2 179.3(5) . . . .
Tb1 O6 C7 O7 149.5(10) . . . .
Tb2 O6 C7 O7 16.0(6) . . . .
Tb1 O6 C7 C8 -30.8(16) . . . .
Tb2 O6 C7 C8 -164.3(6) . . . .
Tb1 O6 C7 Tb2 133.5(13) . . . .
C9 C8 C7 O7 -167.0(8) . . . .
O8 C8 C7 O7 10.9(9) . . . .
C9 C8 C7 O6 13.3(12) . . . .
O8 C8 C7 O6 -168.8(6) . . . .
C9 C8 C7 Tb2 -100.9(16) . . . .
O8 C8 C7 Tb2 77.0(17) . . . .
O9 Tb2 C7 O7 -69.8(4) 6 . . .
O4 Tb2 C7 O7 -141.8(4) 6_565 . . .
O10 Tb2 C7 O7 31.4(4) 4_656 . . .
O1 Tb2 C7 O7 103.5(4) . . . .
O11 Tb2 C7 O7 -30.3(9) . . . .
O12 Tb2 C7 O7 120.4(4) . . . .
O2 Tb2 C7 O7 155.7(4) . . . .
O6 Tb2 C7 O7 -163.3(6) . . . .
N1 Tb2 C7 O7 111.9(10) . . . .
C1 Tb2 C7 O7 129.2(4) . . . .
O9 Tb2 C7 O6 93.6(4) 6 . . .
O4 Tb2 C7 O6 21.5(4) 6_565 . . .
O10 Tb2 C7 O6 -165.3(4) 4_656 . . .
O7 Tb2 C7 O6 163.3(6) . . . .
O1 Tb2 C7 O6 -93.2(4) . . . .
O11 Tb2 C7 O6 133.0(6) . . . .
O12 Tb2 C7 O6 -76.2(5) . . . .
O2 Tb2 C7 O6 -41.0(3) . . . .
N1 Tb2 C7 O6 -84.8(11) . . . .
C1 Tb2 C7 O6 -67.4(4) . . . .
O9 Tb2 C7 C8 -145.1(16) 6 . . .
O4 Tb2 C7 C8 142.9(15) 6_565 . . .
O10 Tb2 C7 C8 -43.9(16) 4_656 . . .
O7 Tb2 C7 C8 -75.4(15) . . . .
O1 Tb2 C7 C8 28.1(15) . . . .
O11 Tb2 C7 C8 -105.7(16) . . . .
O12 Tb2 C7 C8 45.1(17) . . . .
O2 Tb2 C7 C8 80.3(16) . . . .
O6 Tb2 C7 C8 121.3(17) . . . .
N1 Tb2 C7 C8 37(2) . . . .
C1 Tb2 C7 C8 53.9(16) . . . .
Tb2 O9 C12 O10 87.5(13) 6_556 . . .
Tb2 O9 C12 C11 -92.8(13) 6_556 . . .
Tb2 O10 C12 O9 7.4(10) 4_646 . . .
K1 O10 C12 O9 177.3(5) . . . .
Tb2 O10 C12 C11 -172.4(4) 4_646 . . .
K1 O10 C12 C11 -2.4(8) . . . .
C10 C11 C12 O9 3.7(12) . . . .
O8 C11 C12 O9 -179.9(6) . . . .
C10 C11 C12 O10 -176.5(8) . . . .
O8 C11 C12 O10 -0.2(9) . . . .
Tb1 O14 N2 O15 180.000(2) . . . .
Tb1 O14 N2 O14 0.000(1) . . . 2_756
O5 Tb1 N2 O15 0(100) 5_767 . . .
O5 Tb1 N2 O15 0(100) 6_565 . . .
O6 Tb1 N2 O15 0(100) . . . .
O6 Tb1 N2 O15 0(100) 2_756 . . .
O2 Tb1 N2 O15 0(100) 2_756 . . .
O2 Tb1 N2 O15 0(100) . . . .
O14 Tb1 N2 O15 0(100) . . . .
O14 Tb1 N2 O15 0(100) 2_756 . . .
O5 Tb1 N2 O14 -11.9(3) 5_767 . . 2_756
O5 Tb1 N2 O14 168.1(3) 6_565 . . 2_756
O6 Tb1 N2 O14 -95.4(3) . . . 2_756
O6 Tb1 N2 O14 84.6(3) 2_756 . . 2_756
O2 Tb1 N2 O14 77.1(3) 2_756 . . 2_756
O2 Tb1 N2 O14 -102.9(3) . . . 2_756
O14 Tb1 N2 O14 180.000(2) . . . 2_756
O5 Tb1 N2 O14 168.1(3) 5_767 . . .
O5 Tb1 N2 O14 -11.9(3) 6_565 . . .
O6 Tb1 N2 O14 84.6(3) . . . .
O6 Tb1 N2 O14 -95.4(3) 2_756 . . .
O2 Tb1 N2 O14 -102.9(3) 2_756 . . .
O2 Tb1 N2 O14 77.1(3) . . . .
O14 Tb1 N2 O14 180.000(2) 2_756 . . .
O1 K1 N3 C13 50(4) 4_646 . . .
O8 K1 N3 C13 -62(4) . . . .
O11 K1 N3 C13 168(3) 7_656 . . .
O7 K1 N3 C13 -118(4) . . . .
O13 K1 N3 C13 122(4) 7_656 . . .
O10 K1 N3 C13 -9(4) . . . .
N1 K1 N3 C13 145(3) 7_656 . . .
O3 K1 N3 C13 102(4) 4_646 . . .
Tb2 K1 N3 C13 21(4) 4_646 . . .
K1 N3 C13 C14 99(30) . . . .
